data_9013172
loop_
_publ_author_name
'Harlow, G. E.'
'Hawthorne, F. C.'

_publ_section_title
;
 Herderite from Mogok, Myanmar, and comparison with hydroxyl-herderite from
 Ehrenfriedersdorf, Germany
 Note: 108370
;
_journal_name_full 'American Mineralogist'
_journal_page_first 1545
_journal_page_last 1549
_journal_paper_doi 10.2138/am.2008.2943
_journal_volume 93
_journal_year 2008
_chemical_compound_source 'Mogok Stone Tract, Myanmar'
_chemical_formula_sum 'Be Ca F0.776 H0.224 O4.224 P'
_chemical_name_mineral Herderite
_space_group_IT_number 14
_symmetry_space_group_name_Hall '-P 2yab'
_symmetry_space_group_name_H-M 'P 1 21/a 1'
_cell_angle_alpha 90
_cell_angle_beta 90.667
_cell_angle_gamma 90
_cell_formula_units_Z 4
_cell_length_a 9.7446
_cell_length_b 7.6769
_cell_length_c 4.7633
_cell_volume 356.310
_database_code_amcsd 0004659
_exptl_crystal_density_diffrn 3.031
_cod_original_formula_sum 'Ca Be P O4.224 (F.776 H.224)'
_cod_database_code 9013172

loop_
_space_group_symop_operation_xyz
x,y,z
1/2+x,1/2-y,z
1/2-x,1/2+y,-z
-x,-y,-z

loop_
_atom_site_aniso_label
_atom_site_aniso_U_11
_atom_site_aniso_U_22
_atom_site_aniso_U_33
_atom_site_aniso_U_12
_atom_site_aniso_U_13
_atom_site_aniso_U_23
Ca 0.00938 0.01037 0.00985 -0.00046 0.00069 -0.00072
Be 0.00870 0.00950 0.00900 0.00060 0.00030 0.00040
P 0.00602 0.00686 0.00773 -0.00013 0.00021 -0.00007
O1 0.00980 0.00900 0.01050 0.00040 -0.00090 0.00220
O2 0.00740 0.01060 0.01070 0.00220 0.00210 0.00130
O3 0.00660 0.01240 0.00930 -0.00230 -0.00050 -0.00070
O4 0.01190 0.00730 0.01190 0.00130 0.00320 -0.00030
FO5 0.01260 0.01510 0.00900 0.00120 -0.00120 -0.00040
O-HO5 0.01260 0.01510 0.00900 0.00120 -0.00120 -0.00040

loop_
_atom_site_label
_atom_site_fract_x
_atom_site_fract_y
_atom_site_fract_z
_atom_site_occupancy
_atom_site_U_iso_or_equiv
_atom_site_type_symbol
_atom_site_attached_hydrogens
Ca 0.33014 0.11216 0.99591 1.00000 0.00986 Ca 0
Be 0.33895 0.41410 0.53970 1.00000 0.00910 Be 0
P 0.08160 0.27075 0.47351 1.00000 0.00687 P 0
O1 0.04005 0.39814 0.24585 1.00000 0.00978 O 0
O2 0.45729 0.28281 0.65111 1.00000 0.00954 O 0
O3 0.19339 0.34517 0.67592 1.00000 0.00944 O 0
O4 0.14551 0.10755 0.33633 1.00000 0.01034 O 0
FO5 0.32911 0.40918 0.21090 0.77600 0.01220 F 0
O-HO5 0.32911 0.40918 0.21090 0.22400 0.01220 O 0

loop_
_cod_changelog_entry_id
_cod_changelog_entry_author
_cod_changelog_entry_date
_cod_changelog_entry_text
1
;cod-tools version 3.8.0
Id: cif_guess_AMCSD_atom_types 9581 2023-05-17 12:35:41Z saulius
;
2023-05-23T09:20:53+03:00
;Derived atom types and hydrogen counts
from atom names that follow the AMCSD naming convention
(Wat == water, O-H == hydroxyl).
;
2
;cod-tools version 3.10.1
Id: cif_fix_AMCSD_aniso_labels 10200 2024-08-01 14:09:44Z saulius
;
2024-08-02T12:21:50+03:00
;Changed the following '_atom_site_aniso_label' values:
'OHO5' -> 'O-HO5'
;

loop_
_cod_related_entry_id
_cod_related_entry_database
_cod_related_entry_code
1 AMCSD 0004659
